data_7110694
loop_
_publ_author_name
'Schumann, Herbert'
'Gottfriedsen, Jochen'
'Demtschuk, J\"org'

_publ_section_title
;
 Synthesis and structure of \h5-bonded pyrrolyl complexes of calcium and
 strontium
;
_journal_issue 20
_journal_name_full 'Chemical Communications'
_journal_page_first 2091
_journal_paper_doi 10.1039/a906654c
_journal_year 1999
_chemical_formula_sum 'C45 H79 Ca1.5 N3 O1.5'
_chemical_formula_weight 746.23
_chemical_name_common Di-tBu-pyrrolyl-THF-calcium
_chemical_name_systematic
; 
 ? 
;
_space_group_IT_number 15
_symmetry_cell_setting monoclinic
_symmetry_space_group_name_Hall '-C 2yc'
_symmetry_space_group_name_H-M 'C 1 2/c 1'
_atom_sites_solution_hydrogens geom
_atom_sites_solution_primary direct
_atom_sites_solution_secondary difmap
_audit_creation_method SHELXL-97
_cell_angle_alpha 90.00
_cell_angle_beta 108.45(3)
_cell_angle_gamma 90.00
_cell_formula_units_Z 8
_cell_length_a 36.43(2)
_cell_length_b 14.843(3)
_cell_length_c 18.053(3)
_cell_measurement_reflns_used 25
_cell_measurement_temperature 163(2)
_cell_measurement_theta_max 11.94
_cell_measurement_theta_min 6.54
_cell_volume 9260(6)
_computing_cell_refinement 'CAD4/PC (Kretschmar, 1994)'
_computing_data_collection 'CAD4/PC (Kretschmar, 1994)'
_computing_data_reduction 'XCAD4 (Fr\"ohlich, 1994)'
_computing_molecular_graphics 'ZORTEP (Zsolnai, Pritzkow, 1994)'
_computing_publication_material 'SHELXL-97 (Sheldrick, 1997)'
_computing_structure_refinement 'SHELXL-97 (Sheldrick, 1997)'
_computing_structure_solution 'SHELXS-86 (Sheldrick, 1990)'
_diffrn_ambient_temperature 163(2)
_diffrn_measured_fraction_theta_full 0.990
_diffrn_measured_fraction_theta_max 0.990
_diffrn_measurement_device_type 'Enraf-Nonius CAD4'
_diffrn_measurement_method \w-2\q
_diffrn_radiation_monochromator graphite
_diffrn_radiation_source 'fine-focus sealed tube'
_diffrn_radiation_type MoK\a
_diffrn_radiation_wavelength 0.71069
_diffrn_reflns_av_R_equivalents 0.0460
_diffrn_reflns_av_sigmaI/netI 0.0436
_diffrn_reflns_limit_h_max 39
_diffrn_reflns_limit_h_min -41
_diffrn_reflns_limit_k_max 16
_diffrn_reflns_limit_k_min -8
_diffrn_reflns_limit_l_max 20
_diffrn_reflns_limit_l_min -7
_diffrn_reflns_number 7523
_diffrn_reflns_theta_full 23.89
_diffrn_reflns_theta_max 23.89
_diffrn_reflns_theta_min 1.18
_diffrn_standards_interval_time 120
_diffrn_standards_number 3
_exptl_absorpt_coefficient_mu 0.225
_exptl_crystal_density_diffrn 1.071
_exptl_crystal_density_method 'not measured'
_exptl_crystal_F_000 3296
_exptl_crystal_size_max 0.54
_exptl_crystal_size_mid 0.4
_exptl_crystal_size_min 0.4
_refine_diff_density_max 0.656
_refine_diff_density_min -0.478
_refine_diff_density_rms 0.085
_refine_ls_extinction_method none
_refine_ls_goodness_of_fit_ref 1.035
_refine_ls_hydrogen_treatment mixed
_refine_ls_matrix_type full
_refine_ls_number_parameters 472
_refine_ls_number_reflns 7115
_refine_ls_number_restraints 10
_refine_ls_restrained_S_all 1.036
_refine_ls_R_factor_all 0.1009
_refine_ls_R_factor_gt 0.0730
_refine_ls_shift/su_max 0.006
_refine_ls_shift/su_mean 0.000
_refine_ls_structure_factor_coef Fsqd
_refine_ls_weighting_details 'calc w=1/[\s^2^(Fo^2^)+(0.1686P)^2^+0.0000P] where P=(Fo^2^+2Fc^2^)/3'
_refine_ls_weighting_scheme calc
_refine_ls_wR_factor_gt 0.2139
_refine_ls_wR_factor_ref 0.2314
_reflns_number_gt 4950
_reflns_number_total 7115
_reflns_threshold_expression >2sigma(I)
_cod_data_source_file 906654csup1.cif
_cod_data_source_block jd37
_cod_original_sg_symbol_H-M C2/c
_cod_original_formula_sum 'C45 H79 Ca1.50 N3 O1.50'
_cod_database_code 7110694

loop_
_symmetry_equiv_pos_as_xyz
'x, y, z'
'-x, y, -z+1/2'
'x+1/2, y+1/2, z'
'-x+1/2, y+1/2, -z+1/2'
'-x, -y, -z'
'x, -y, z-1/2'
'-x+1/2, -y+1/2, -z'
'x+1/2, -y+1/2, z-1/2'

loop_
_atom_site_label
_atom_site_type_symbol
_atom_site_fract_x
_atom_site_fract_y
_atom_site_fract_z
_atom_site_U_iso_or_equiv
_atom_site_adp_type
_atom_site_occupancy
_atom_site_symmetry_multiplicity
_atom_site_calc_flag
_atom_site_refinement_flags
_atom_site_disorder_assembly
_atom_site_disorder_group
Ca1 Ca 0.0000 0.37338(7) 0.2500 0.0294(3) Uani 1 2 d S . .
Ca2 Ca 0.32097(2) 0.37401(5) 0.24154(4) 0.0259(2) Uani 1 1 d . . .
O1 O 0.0000 0.5332(2) 0.2500 0.0480(11) Uani 1 2 d SD . .
O2 O 0.26105(7) 0.38877(17) 0.13838(14) 0.0352(6) Uani 1 1 d . . .
N1 N 0.07190(9) 0.3751(2) 0.25402(18) 0.0339(8) Uani 1 1 d . . .
N2 N 0.29452(9) 0.48566(19) 0.32153(16) 0.0283(7) Uani 1 1 d . . .
N3 N 0.34587(9) 0.26351(19) 0.15790(16) 0.0279(7) Uani 1 1 d . . .
C1 C 0.05344(11) 0.3378(3) 0.1820(2) 0.0335(9) Uani 1 1 d . . .
C2 C 0.05508(11) 0.3842(3) 0.1078(2) 0.0369(9) Uani 1 1 d . . .
C3 C 0.09683(13) 0.3805(3) 0.1072(3) 0.0469(11) Uani 1 1 d . . .
H3A H 0.0989 0.4122 0.0624 0.080 Uiso 1 1 calc R . .
H3B H 0.1044 0.3188 0.1050 0.080 Uiso 1 1 calc R . .
H3C H 0.1135 0.4081 0.1538 0.080 Uiso 1 1 calc R . .
C4 C 0.02946(16) 0.3348(4) 0.0353(3) 0.0599(13) Uani 1 1 d . . .
H4A H 0.0309 0.3648 -0.0108 0.080 Uiso 1 1 calc R . .
H4B H 0.0032 0.3349 0.0357 0.080 Uiso 1 1 calc R . .
H4C H 0.0383 0.2738 0.0357 0.080 Uiso 1 1 calc R . .
C5 C 0.04269(14) 0.4828(3) 0.1054(3) 0.0524(12) Uani 1 1 d . . .
H5A H 0.0443 0.5104 0.0585 0.080 Uiso 1 1 calc R . .
H5B H 0.0595 0.5139 0.1499 0.080 Uiso 1 1 calc R . .
H5C H 0.0165 0.4860 0.1065 0.080 Uiso 1 1 calc R . .
C6 C 0.03871(11) 0.2524(3) 0.1900(2) 0.0343(9) Uani 1 1 d . . .
H6 H 0.0244 0.2148 0.1502 0.080 Uiso 1 1 calc R . .
C7 C 0.05013(12) 0.2355(3) 0.2708(2) 0.0384(10) Uani 1 1 d . . .
H7 H 0.0450 0.1837 0.2948 0.080 Uiso 1 1 calc R . .
C8 C 0.07051(11) 0.3110(3) 0.3081(2) 0.0336(9) Uani 1 1 d . . .
C9 C 0.09158(12) 0.3256(3) 0.3946(2) 0.0430(10) Uani 1 1 d . . .
C10 C 0.13485(13) 0.3236(4) 0.4071(3) 0.0596(13) Uani 1 1 d . . .
H10A H 0.1487 0.3363 0.4609 0.080 Uiso 1 1 calc R . .
H10B H 0.1412 0.3681 0.3746 0.080 Uiso 1 1 calc R . .
H10C H 0.1420 0.2650 0.3939 0.080 Uiso 1 1 calc R . .
C11 C 0.08151(16) 0.4174(4) 0.4202(3) 0.0627(14) Uani 1 1 d . . .
H11A H 0.0956 0.4266 0.4744 0.080 Uiso 1 1 calc R . .
H11B H 0.0542 0.4201 0.4127 0.080 Uiso 1 1 calc R . .
H11C H 0.0883 0.4635 0.3896 0.080 Uiso 1 1 calc R . .
C12 C 0.08116(15) 0.2516(4) 0.4432(3) 0.0615(14) Uani 1 1 d . . .
H12A H 0.0951 0.2610 0.4974 0.080 Uiso 1 1 calc R . .
H12B H 0.0879 0.1940 0.4271 0.080 Uiso 1 1 calc R . .
H12C H 0.0539 0.2532 0.4355 0.080 Uiso 1 1 calc R . .
C15 C 0.33136(10) 0.5146(2) 0.3318(2) 0.0284(8) Uani 1 1 d . . .
C16 C 0.33897(11) 0.6018(2) 0.2951(2) 0.0311(8) Uani 1 1 d . . .
C17 C 0.32338(12) 0.6801(2) 0.3311(2) 0.0388(10) Uani 1 1 d . . .
H17A H 0.3293 0.7359 0.3105 0.080 Uiso 1 1 calc R . .
H17B H 0.3352 0.6793 0.3868 0.080 Uiso 1 1 calc R . .
H17C H 0.2959 0.6741 0.3187 0.080 Uiso 1 1 calc R . .
C18 C 0.31782(15) 0.6015(3) 0.2077(2) 0.0482(11) Uani 1 1 d . . .
H18A H 0.3203 0.6595 0.1863 0.080 Uiso 1 1 calc R . .
H18B H 0.2909 0.5884 0.1986 0.080 Uiso 1 1 calc R . .
H18C H 0.3288 0.5563 0.1832 0.080 Uiso 1 1 calc R . .
C19 C 0.38264(13) 0.6153(3) 0.3098(3) 0.0477(11) Uani 1 1 d . . .
H19A H 0.3868 0.6711 0.2868 0.080 Uiso 1 1 calc R . .
H19B H 0.3925 0.5664 0.2869 0.080 Uiso 1 1 calc R . .
H19C H 0.3958 0.6169 0.3650 0.080 Uiso 1 1 calc R . .
C20 C 0.35833(11) 0.4541(2) 0.3793(2) 0.0322(9) Uani 1 1 d . . .
H20 H 0.3852 0.4583 0.3944 0.080 Uiso 1 1 calc R . .
C21 C 0.33635(11) 0.3855(2) 0.3997(2) 0.0319(9) Uani 1 1 d . . .
H21 H 0.3459 0.3350 0.4303 0.080 Uiso 1 1 calc R . .
C22 C 0.29745(11) 0.4080(2) 0.36487(19) 0.0296(8) Uani 1 1 d . . .
C23 C 0.26243(11) 0.3648(2) 0.3775(2) 0.0313(9) Uani 1 1 d . . .
C24 C 0.25020(14) 0.4240(3) 0.4356(3) 0.0481(11) Uani 1 1 d . . .
H24A H 0.2274 0.3991 0.4437 0.080 Uiso 1 1 calc R . .
H24B H 0.2448 0.4839 0.4149 0.080 Uiso 1 1 calc R . .
H24C H 0.2708 0.4260 0.4844 0.080 Uiso 1 1 calc R . .
C25 C 0.22891(13) 0.3601(3) 0.3017(2) 0.0411(10) Uani 1 1 d . . .
H25A H 0.2067 0.3350 0.3117 0.080 Uiso 1 1 calc R . .
H25B H 0.2360 0.3228 0.2650 0.080 Uiso 1 1 calc R . .
H25C H 0.2229 0.4196 0.2804 0.080 Uiso 1 1 calc R . .
C26 C 0.27162(14) 0.2702(3) 0.4114(3) 0.0488(11) Uani 1 1 d . . .
H26A H 0.2490 0.2449 0.4199 0.080 Uiso 1 1 calc R . .
H26B H 0.2922 0.2732 0.4602 0.080 Uiso 1 1 calc R . .
H26C H 0.2794 0.2330 0.3756 0.080 Uiso 1 1 calc R . .
C27 C 0.24432(12) 0.3189(3) 0.0811(2) 0.0422(10) Uani 1 1 d . . .
H27A H 0.2338 0.2707 0.1046 0.080 Uiso 1 1 calc R . .
H27B H 0.2638 0.2938 0.0608 0.080 Uiso 1 1 calc R . .
C28 C 0.21359(14) 0.3625(3) 0.0187(3) 0.0509(12) Uani 1 1 d . . .
H28A H 0.1937 0.3199 -0.0083 0.080 Uiso 1 1 calc R . .
H28B H 0.2238 0.3916 -0.0188 0.080 Uiso 1 1 calc R . .
C29 C 0.19828(13) 0.4315(3) 0.0645(3) 0.0541(12) Uani 1 1 d . . .
H29A H 0.1841 0.4793 0.0309 0.080 Uiso 1 1 calc R . .
H29B H 0.1818 0.4034 0.0909 0.080 Uiso 1 1 calc R . .
C30 C 0.23527(12) 0.4655(3) 0.1215(2) 0.0378(10) Uani 1 1 d . . .
H30A H 0.2460 0.5141 0.0988 0.080 Uiso 1 1 calc R . .
H30B H 0.2309 0.4873 0.1687 0.080 Uiso 1 1 calc R . .
C31 C 0.35679(10) 0.2247(2) 0.2312(2) 0.0279(8) Uani 1 1 d . . .
C32 C 0.33757(11) 0.1387(2) 0.2454(2) 0.0325(9) Uani 1 1 d . . .
C33 C 0.34857(12) 0.0614(3) 0.2004(2) 0.0413(10) Uani 1 1 d . . .
H33A H 0.3349 0.0079 0.2060 0.080 Uiso 1 1 calc R . .
H33B H 0.3759 0.0508 0.2209 0.080 Uiso 1 1 calc R . .
H33C H 0.3418 0.0772 0.1461 0.080 Uiso 1 1 calc R . .
C34 C 0.29341(12) 0.1491(3) 0.2165(2) 0.0390(10) Uani 1 1 d . . .
H34A H 0.2849 0.1622 0.1616 0.080 Uiso 1 1 calc R . .
H34B H 0.2861 0.1975 0.2442 0.080 Uiso 1 1 calc R . .
H34C H 0.2817 0.0941 0.2257 0.080 Uiso 1 1 calc R . .
C35 C 0.35135(14) 0.1158(3) 0.3331(2) 0.0436(10) Uani 1 1 d . . .
H35A H 0.3389 0.0615 0.3416 0.080 Uiso 1 1 calc R . .
H35B H 0.3448 0.1643 0.3618 0.080 Uiso 1 1 calc R . .
H35C H 0.3789 0.1072 0.3506 0.080 Uiso 1 1 calc R . .
C36 C 0.38632(10) 0.2741(2) 0.2826(2) 0.0310(8) Uani 1 1 d . . .
H36 H 0.3982 0.2621 0.3353 0.080 Uiso 1 1 calc R . .
C37 C 0.39489(11) 0.3462(3) 0.2397(2) 0.0313(9) Uani 1 1 d . . .
H37 H 0.4133 0.3911 0.2585 0.080 Uiso 1 1 calc R . .
C38 C 0.37017(11) 0.3363(2) 0.1636(2) 0.0288(8) Uani 1 1 d . . .
C39 C 0.37093(12) 0.3867(3) 0.0906(2) 0.0358(9) Uani 1 1 d . . .
C40 C 0.39398(15) 0.4747(3) 0.1115(3) 0.0574(13) Uani 1 1 d . . .
H40A H 0.3943 0.5044 0.0645 0.080 Uiso 1 1 calc R . .
H40B H 0.4200 0.4615 0.1431 0.080 Uiso 1 1 calc R . .
H40C H 0.3820 0.5132 0.1399 0.080 Uiso 1 1 calc R . .
C41 C 0.39152(14) 0.3252(3) 0.0477(2) 0.0498(11) Uani 1 1 d . . .
H41A H 0.3947 0.3566 0.0036 0.080 Uiso 1 1 calc R . .
H41B H 0.3763 0.2719 0.0300 0.080 Uiso 1 1 calc R . .
H41C H 0.4165 0.3085 0.0826 0.080 Uiso 1 1 calc R . .
C42 C 0.33007(12) 0.4077(3) 0.0362(2) 0.0416(10) Uani 1 1 d . . .
H42A H 0.3165 0.3524 0.0182 0.080 Uiso 1 1 calc R . .
H42B H 0.3318 0.4419 -0.0078 0.080 Uiso 1 1 calc R . .
H42C H 0.3163 0.4420 0.0640 0.080 Uiso 1 1 calc R . .
C131 C 0.0212(4) 0.6789(8) 0.2798(10) 0.089(4) Uiso 0.50 1 d PD . .
H13A H 0.0285 0.7038 0.2368 0.080 Uiso 0.50 1 calc PR . .
H13B H 0.0333 0.7144 0.3262 0.080 Uiso 0.50 1 calc PR . .
C141 C 0.0328(2) 0.5895(5) 0.2923(6) 0.033(2) Uiso 0.50 1 d PD . .
H14A H 0.0407 0.5757 0.3476 0.080 Uiso 0.50 1 calc PR . .
H14B H 0.0545 0.5785 0.2735 0.080 Uiso 0.50 1 calc PR . .
C132 C -0.0198(3) 0.6799(7) 0.2620(8) 0.066(3) Uiso 0.50 1 d PD . .
H13C H -0.0268 0.6926 0.3084 0.080 Uiso 0.50 1 calc PR . .
H13D H -0.0312 0.7255 0.2231 0.080 Uiso 0.50 1 calc PR . .
C142 C -0.0324(3) 0.5948(7) 0.2334(8) 0.062(4) Uiso 0.50 1 d PD . .
H14C H -0.0451 0.5980 0.1774 0.080 Uiso 0.50 1 calc PR . .
H14D H -0.0510 0.5729 0.2574 0.080 Uiso 0.50 1 calc PR . .
C44 C 0.0073(4) -0.0402(10) 0.1019(7) 0.210(6) Uiso 1 1 d D . .
H44A H -0.0124 -0.0866 0.0867 0.080 Uiso 1 1 calc R A 1
H44B H 0.0317 -0.0699 0.1075 0.080 Uiso 1 1 calc R A 1
C43 C 0.0005(6) 0.0172(11) 0.0366(6) 0.126(6) Uiso 0.50 1 d PD . 1
H43A H -0.0241 0.0469 0.0295 0.080 Uiso 0.50 1 calc PR . 1
H43B H 0.0202 0.0637 0.0504 0.080 Uiso 0.50 1 calc PR . 1
C45 C 0.0088(6) -0.0132(12) 0.1776(9) 0.131(6) Uiso 0.50 1 d PD . 1
H45A H 0.0045 -0.0644 0.2063 0.080 Uiso 0.50 1 calc PR . 1
H45B H -0.0108 0.0312 0.1743 0.080 Uiso 0.50 1 calc PR . 1
H45C H 0.0338 0.0121 0.2040 0.080 Uiso 0.50 1 calc PR . 1
C46 C 0.0057(13) -0.0376(15) 0.0236(14) 0.35(3) Uiso 0.50 1 d PD . 2
H46A H 0.0314 -0.0530 0.0225 0.080 Uiso 0.50 1 calc PR . 2
H46B H -0.0112 -0.0864 -0.0024 0.080 Uiso 0.50 1 calc PR . 2
C47 C 0.0107(7) -0.1307(14) 0.1112(15) 0.193(11) Uiso 0.50 1 d PD . 2
H47A H 0.0232 -0.1549 0.0761 0.080 Uiso 0.50 1 calc PR . 2
H47B H -0.0146 -0.1569 0.1001 0.080 Uiso 0.50 1 calc PR . 2
H47C H 0.0258 -0.1443 0.1640 0.080 Uiso 0.50 1 calc PR . 2

loop_
_atom_site_aniso_label
_atom_site_aniso_U_11
_atom_site_aniso_U_22
_atom_site_aniso_U_33
_atom_site_aniso_U_23
_atom_site_aniso_U_13
_atom_site_aniso_U_12
Ca1 0.0315(6) 0.0265(6) 0.0301(6) 0.000 0.0094(5) 0.000
Ca2 0.0351(4) 0.0227(4) 0.0192(4) -0.0012(3) 0.0077(3) 0.0010(3)
O1 0.051(3) 0.025(2) 0.070(3) 0.000 0.021(2) 0.000
O2 0.0401(15) 0.0366(15) 0.0244(13) -0.0058(11) 0.0038(11) 0.0063(12)
N1 0.0346(18) 0.0368(18) 0.0293(17) 0.0039(14) 0.0085(14) 0.0011(14)
N2 0.0420(19) 0.0215(15) 0.0223(15) -0.0026(12) 0.0113(14) -0.0009(13)
N3 0.0372(17) 0.0239(16) 0.0219(15) -0.0028(12) 0.0085(13) 0.0010(13)
C1 0.031(2) 0.037(2) 0.033(2) 0.0030(17) 0.0096(17) 0.0031(17)
C2 0.034(2) 0.049(2) 0.030(2) 0.0085(18) 0.0119(17) 0.0046(18)
C3 0.044(2) 0.057(3) 0.044(2) 0.013(2) 0.020(2) 0.007(2)
C4 0.075(3) 0.074(3) 0.031(2) 0.003(2) 0.018(2) -0.009(3)
C5 0.060(3) 0.052(3) 0.052(3) 0.020(2) 0.026(2) 0.009(2)
C6 0.034(2) 0.035(2) 0.036(2) -0.0038(17) 0.0137(17) 0.0017(17)
C7 0.045(2) 0.036(2) 0.040(2) 0.0086(18) 0.0203(19) 0.0084(19)
C8 0.031(2) 0.036(2) 0.035(2) 0.0085(17) 0.0131(17) 0.0074(17)
C9 0.045(2) 0.053(3) 0.033(2) 0.0060(19) 0.0162(19) 0.011(2)
C10 0.046(3) 0.086(4) 0.040(3) -0.001(2) 0.005(2) 0.008(3)
C11 0.072(3) 0.076(4) 0.038(3) -0.004(2) 0.014(2) 0.020(3)
C12 0.060(3) 0.082(4) 0.040(3) 0.019(3) 0.013(2) 0.011(3)
C15 0.037(2) 0.0244(19) 0.0258(18) -0.0083(15) 0.0131(16) -0.0064(16)
C16 0.041(2) 0.027(2) 0.0263(19) -0.0019(15) 0.0123(16) -0.0073(16)
C17 0.048(2) 0.026(2) 0.042(2) -0.0005(17) 0.014(2) 0.0005(18)
C18 0.076(3) 0.042(2) 0.027(2) 0.0000(18) 0.016(2) -0.023(2)
C19 0.061(3) 0.037(2) 0.054(3) -0.008(2) 0.031(2) -0.011(2)
C20 0.041(2) 0.032(2) 0.0230(18) -0.0067(15) 0.0097(17) -0.0018(17)
C21 0.044(2) 0.030(2) 0.0215(18) 0.0007(15) 0.0110(17) 0.0041(17)
C22 0.047(2) 0.0228(18) 0.0198(18) -0.0001(14) 0.0116(16) 0.0033(16)
C23 0.044(2) 0.026(2) 0.0258(19) -0.0016(15) 0.0139(17) -0.0010(16)
C24 0.063(3) 0.047(3) 0.046(3) -0.014(2) 0.034(2) -0.010(2)
C25 0.052(3) 0.036(2) 0.040(2) -0.0013(18) 0.021(2) -0.0088(19)
C26 0.069(3) 0.034(2) 0.052(3) 0.015(2) 0.032(2) 0.003(2)
C27 0.048(3) 0.039(2) 0.036(2) -0.0083(18) 0.0071(19) 0.0015(19)
C28 0.056(3) 0.045(3) 0.040(2) -0.008(2) -0.003(2) 0.000(2)
C29 0.050(3) 0.047(3) 0.055(3) -0.009(2) 0.001(2) 0.013(2)
C30 0.047(2) 0.034(2) 0.029(2) -0.0058(16) 0.0070(18) 0.0044(18)
C31 0.036(2) 0.0254(19) 0.0229(18) 0.0002(15) 0.0099(16) 0.0060(16)
C32 0.039(2) 0.024(2) 0.036(2) 0.0044(16) 0.0148(18) 0.0045(16)
C33 0.049(2) 0.030(2) 0.046(2) -0.0021(18) 0.017(2) 0.0014(18)
C34 0.049(2) 0.027(2) 0.047(2) 0.0026(18) 0.023(2) 0.0013(18)
C35 0.065(3) 0.034(2) 0.035(2) 0.0086(17) 0.020(2) 0.004(2)
C36 0.032(2) 0.037(2) 0.0220(18) 0.0014(16) 0.0064(16) 0.0058(17)
C37 0.030(2) 0.036(2) 0.029(2) -0.0029(16) 0.0111(16) -0.0017(16)
C38 0.038(2) 0.0267(19) 0.0234(18) -0.0022(15) 0.0118(16) 0.0014(16)
C39 0.049(2) 0.036(2) 0.027(2) 0.0033(16) 0.0184(18) 0.0004(18)
C40 0.081(4) 0.054(3) 0.045(3) 0.001(2) 0.032(3) -0.023(3)
C41 0.063(3) 0.059(3) 0.035(2) 0.002(2) 0.028(2) 0.005(2)
C42 0.060(3) 0.039(2) 0.028(2) 0.0087(17) 0.017(2) 0.009(2)

loop_
_atom_type_symbol
_atom_type_description
_atom_type_scat_dispersion_real
_atom_type_scat_dispersion_imag
_atom_type_scat_source
Ca Ca 0.2262 0.3064 'International Tables Vol C Tables 4.2.6.8 and 6.1.1.4'
O O 0.0106 0.0060 'International Tables Vol C Tables 4.2.6.8 and 6.1.1.4'
C C 0.0033 0.0016 'International Tables Vol C Tables 4.2.6.8 and 6.1.1.4'
N N 0.0061 0.0033 'International Tables Vol C Tables 4.2.6.8 and 6.1.1.4'
H H 0.0000 0.0000 'International Tables Vol C Tables 4.2.6.8 and 6.1.1.4'

loop_
_geom_angle_atom_site_label_1
_geom_angle_atom_site_label_2
_geom_angle_atom_site_label_3
_geom_angle
_geom_angle_site_symmetry_1
_geom_angle_site_symmetry_3
O1 Ca1 N1 89.42(7) . 2
O1 Ca1 N1 89.42(7) . .
N1 Ca1 N1 178.85(14) 2 .
O1 Ca1 C8 110.72(9) . 2
N1 Ca1 C8 30.60(11) 2 2
N1 Ca1 C8 150.21(11) . 2
O1 Ca1 C8 110.72(9) . .
N1 Ca1 C8 150.21(11) 2 .
N1 Ca1 C8 30.60(11) . .
C8 Ca1 C8 138.57(18) 2 .
O1 Ca1 C1 101.43(9) . 2
N1 Ca1 C1 30.33(11) 2 2
N1 Ca1 C1 150.13(11) . 2
C8 Ca1 C1 49.21(12) 2 2
C8 Ca1 C1 120.86(12) . 2
O1 Ca1 C1 101.43(9) . .
N1 Ca1 C1 150.13(11) 2 .
N1 Ca1 C1 30.33(11) . .
C8 Ca1 C1 120.86(12) 2 .
C8 Ca1 C1 49.21(12) . .
C1 Ca1 C1 157.13(17) 2 .
O1 Ca1 C7 139.56(9) . 2
N1 Ca1 C7 50.91(11) 2 2
N1 Ca1 C7 130.23(12) . 2
C8 Ca1 C7 30.44(12) 2 2
C8 Ca1 C7 108.89(14) . 2
C1 Ca1 C7 49.47(12) 2 2
C1 Ca1 C7 110.37(12) . 2
O1 Ca1 C7 139.56(9) . .
N1 Ca1 C7 130.23(12) 2 .
N1 Ca1 C7 50.91(11) . .
C8 Ca1 C7 108.89(14) 2 .
C8 Ca1 C7 30.44(12) . .
C1 Ca1 C7 110.37(12) 2 .
C1 Ca1 C7 49.47(12) . .
C7 Ca1 C7 80.88(18) 2 .
O1 Ca1 C6 131.46(8) . 2
N1 Ca1 C6 50.98(11) 2 2
N1 Ca1 C6 130.01(11) . 2
C8 Ca1 C6 50.01(12) 2 2
C8 Ca1 C6 100.03(12) . 2
C1 Ca1 C6 30.22(12) 2 2
C1 Ca1 C6 126.98(12) . 2
C7 Ca1 C6 30.19(12) 2 2
C7 Ca1 C6 81.75(12) . 2
O1 Ca1 C6 131.46(8) . .
N1 Ca1 C6 130.01(11) 2 .
N1 Ca1 C6 50.98(11) . .
C8 Ca1 C6 100.03(12) 2 .
C8 Ca1 C6 50.01(12) . .
C1 Ca1 C6 126.98(12) 2 .
C1 Ca1 C6 30.22(11) . .
C7 Ca1 C6 81.75(12) 2 .
C7 Ca1 C6 30.19(12) . .
C6 Ca1 C6 97.08(17) 2 .
O2 Ca2 N2 88.08(9) . .
O2 Ca2 N3 90.33(9) . .
N2 Ca2 N3 178.36(10) . .
O2 Ca2 C15 109.31(10) . .
N2 Ca2 C15 30.56(10) . .
N3 Ca2 C15 150.25(11) . .
O2 Ca2 C31 112.10(10) . .
N2 Ca2 C31 150.56(10) . .
N3 Ca2 C31 30.85(10) . .
C15 Ca2 C31 138.58(12) . .
O2 Ca2 C38 102.06(11) . .
N2 Ca2 C38 149.80(11) . .
N3 Ca2 C38 30.43(10) . .
C15 Ca2 C38 120.71(12) . .
C31 Ca2 C38 49.31(11) . .
O2 Ca2 C22 100.21(11) . .
N2 Ca2 C22 30.35(10) . .
N3 Ca2 C22 150.64(10) . .
C15 Ca2 C22 49.34(11) . .
C31 Ca2 C22 121.30(11) . .
C38 Ca2 C22 157.72(12) . .
O2 Ca2 C36 140.58(10) . .
N2 Ca2 C36 130.73(10) . .
N3 Ca2 C36 50.90(10) . .
C15 Ca2 C36 109.13(12) . .
C31 Ca2 C36 30.23(11) . .
C38 Ca2 C36 49.30(11) . .
C22 Ca2 C36 111.22(11) . .
O2 Ca2 C20 138.30(11) . .
N2 Ca2 C20 50.97(11) . .
N3 Ca2 C20 130.54(11) . .
C15 Ca2 C20 30.66(11) . .
C31 Ca2 C20 108.78(12) . .
C38 Ca2 C20 110.58(12) . .
C22 Ca2 C20 49.58(12) . .
C36 Ca2 C20 81.12(12) . .
O2 Ca2 C21 130.00(11) . .
N2 Ca2 C21 50.55(10) . .
N3 Ca2 C21 131.02(10) . .
C15 Ca2 C21 49.84(11) . .
C31 Ca2 C21 100.71(11) . .
C38 Ca2 C21 127.90(12) . .
C22 Ca2 C21 29.91(11) . .
C36 Ca2 C21 82.88(11) . .
C20 Ca2 C21 30.13(11) . .
O2 Ca2 C37 131.65(10) . .
N2 Ca2 C37 130.39(11) . .
N3 Ca2 C37 50.74(10) . .
C15 Ca2 C37 100.37(12) . .
C31 Ca2 C37 49.76(12) . .
C38 Ca2 C37 29.84(11) . .
C22 Ca2 C37 127.92(12) . .
C36 Ca2 C37 30.10(11) . .
C20 Ca2 C37 82.34(12) . .
C21 Ca2 C37 98.32(12) . .
C142 O1 C142 101.6(9) 2 .
C142 O1 C141 18.5(6) 2 .
C142 O1 C141 103.0(5) . .
C142 O1 C141 103.0(5) 2 2
C142 O1 C141 18.5(6) . 2
C141 O1 C141 110.1(7) . 2
C142 O1 Ca1 129.2(5) 2 .
C142 O1 Ca1 129.2(5) . .
C141 O1 Ca1 124.9(4) . .
C141 O1 Ca1 124.9(4) 2 .
C30 O2 C27 108.3(3) . .
C30 O2 Ca2 127.5(2) . .
C27 O2 Ca2 124.2(2) . .
C8 N1 C1 106.0(3) . .
C8 N1 Ca1 75.5(2) . .
C1 N1 Ca1 77.5(2) . .
C15 N2 C22 106.9(3) . .
C15 N2 Ca2 75.66(19) . .
C22 N2 Ca2 78.75(19) . .
C38 N3 C31 105.8(3) . .
C38 N3 Ca2 78.17(19) . .
C31 N3 Ca2 75.69(18) . .
N1 C1 C6 110.8(3) . .
N1 C1 C2 120.3(3) . .
C6 C1 C2 128.5(4) . .
N1 C1 Ca1 72.2(2) . .
C6 C1 Ca1 76.8(2) . .
C2 C1 Ca1 123.6(2) . .
C1 C2 C3 107.9(3) . .
C1 C2 C5 111.3(3) . .
C3 C2 C5 108.7(3) . .
C1 C2 C4 110.6(3) . .
C3 C2 C4 108.5(4) . .
C5 C2 C4 109.9(4) . .
C1 C6 C7 105.8(3) . .
C1 C6 Ca1 73.0(2) . .
C7 C6 Ca1 74.0(2) . .
C8 C7 C6 107.2(3) . .
C8 C7 Ca1 71.9(2) . .
C6 C7 Ca1 75.8(2) . .
N1 C8 C7 110.3(3) . .
N1 C8 C9 120.6(3) . .
C7 C8 C9 129.0(4) . .
N1 C8 Ca1 73.9(2) . .
C7 C8 Ca1 77.6(2) . .
C9 C8 Ca1 118.3(3) . .
C11 C9 C10 108.2(4) . .
C11 C9 C8 110.3(3) . .
C10 C9 C8 108.2(3) . .
C11 C9 C12 110.1(4) . .
C10 C9 C12 109.6(4) . .
C8 C9 C12 110.5(4) . .
N2 C15 C20 110.4(3) . .
N2 C15 C16 121.1(3) . .
C20 C15 C16 128.5(3) . .
N2 C15 Ca2 73.78(18) . .
C20 C15 Ca2 78.8(2) . .
C16 C15 Ca2 114.9(2) . .
C15 C16 C18 110.3(3) . .
C15 C16 C17 108.6(3) . .
C18 C16 C17 108.1(3) . .
C15 C16 C19 110.9(3) . .
C18 C16 C19 109.7(3) . .
C17 C16 C19 109.3(3) . .
C15 C20 C21 106.0(3) . .
C15 C20 Ca2 70.59(19) . .
C21 C20 Ca2 76.1(2) . .
C22 C21 C20 106.7(3) . .
C22 C21 Ca2 72.7(2) . .
C20 C21 Ca2 73.7(2) . .
N2 C22 C21 110.0(3) . .
N2 C22 C23 121.6(3) . .
C21 C22 C23 128.0(3) . .
N2 C22 Ca2 70.90(18) . .
C21 C22 Ca2 77.4(2) . .
C23 C22 Ca2 123.7(2) . .
C22 C23 C25 111.1(3) . .
C22 C23 C26 111.3(3) . .
C25 C23 C26 109.3(3) . .
C22 C23 C24 107.5(3) . .
C25 C23 C24 108.5(3) . .
C26 C23 C24 109.1(3) . .
O2 C27 C28 106.1(3) . .
C27 C28 C29 101.6(4) . .
C30 C29 C28 101.2(4) . .
O2 C30 C29 105.1(3) . .
N3 C31 C36 110.3(3) . .
N3 C31 C32 120.3(3) . .
C36 C31 C32 129.3(3) . .
N3 C31 Ca2 73.46(18) . .
C36 C31 Ca2 78.6(2) . .
C32 C31 Ca2 115.8(2) . .
C31 C32 C33 109.2(3) . .
C31 C32 C34 110.4(3) . .
C33 C32 C34 108.5(3) . .
C31 C32 C35 110.0(3) . .
C33 C32 C35 109.0(3) . .
C34 C32 C35 109.7(3) . .
C31 C36 C37 107.0(3) . .
C31 C36 Ca2 71.2(2) . .
C37 C36 Ca2 76.3(2) . .
C38 C37 C36 105.9(3) . .
C38 C37 Ca2 72.3(2) . .
C36 C37 Ca2 73.6(2) . .
N3 C38 C37 110.8(3) . .
N3 C38 C39 120.5(3) . .
C37 C38 C39 128.2(3) . .
N3 C38 Ca2 71.39(19) . .
C37 C38 Ca2 77.8(2) . .
C39 C38 Ca2 123.6(2) . .
C38 C39 C40 111.3(3) . .
C38 C39 C42 112.0(3) . .
C40 C39 C42 109.2(4) . .
C38 C39 C41 106.8(3) . .
C40 C39 C41 108.3(4) . .
C42 C39 C41 109.1(3) . .
C141 C131 C132 106.9(11) . .
C131 C141 O1 107.8(8) . .
C142 C132 C131 106.0(11) . .
C132 C142 O1 110.2(9) . .
C47 C44 C46 97.2(16) . .
C47 C44 C45 100.8(16) . .
C46 C44 C45 161.9(18) . .
C47 C44 C43 133.4(17) . .
C46 C44 C43 36.7(10) . .
C45 C44 C43 125.5(14) . .
C43 C43 C44 120.7(18) 5 .
C46 C46 C44 123(3) 5 .

loop_
_geom_bond_atom_site_label_1
_geom_bond_atom_site_label_2
_geom_bond_distance
_geom_bond_site_symmetry_2
Ca1 O1 2.373(4) .
Ca1 N1 2.597(3) 2
Ca1 N1 2.597(3) .
Ca1 C8 2.617(4) 2
Ca1 C8 2.617(4) .
Ca1 C1 2.663(4) 2
Ca1 C1 2.663(4) .
Ca1 C7 2.689(4) 2
Ca1 C7 2.689(4) .
Ca1 C6 2.712(4) 2
Ca1 C6 2.712(4) .
Ca2 O2 2.389(3) .
Ca2 N2 2.577(3) .
Ca2 N3 2.581(3) .
Ca2 C15 2.600(3) .
Ca2 C31 2.609(3) .
Ca2 C38 2.665(4) .
Ca2 C22 2.675(3) .
Ca2 C36 2.702(4) .
Ca2 C20 2.704(4) .
Ca2 C21 2.735(4) .
Ca2 C37 2.735(4) .
O1 C142 1.447(10) 2
O1 C142 1.447(10) .
O1 C141 1.460(8) .
O1 C141 1.460(8) 2
O2 C30 1.447(4) .
O2 C27 1.455(5) .
N1 C8 1.376(5) .
N1 C1 1.377(5) .
N2 C15 1.365(5) .
N2 C22 1.378(5) .
N3 C38 1.379(5) .
N3 C31 1.381(4) .
C1 C6 1.402(5) .
C1 C2 1.524(5) .
C2 C3 1.525(6) .
C2 C5 1.529(6) .
C2 C4 1.531(6) .
C6 C7 1.407(5) .
C7 C8 1.394(6) .
C8 C9 1.522(6) .
C9 C11 1.520(6) .
C9 C10 1.520(6) .
C9 C12 1.527(6) .
C15 C20 1.406(5) .
C15 C16 1.520(5) .
C16 C18 1.520(5) .
C16 C17 1.526(5) .
C16 C19 1.541(6) .
C20 C21 1.414(5) .
C21 C22 1.397(5) .
C22 C23 1.509(5) .
C23 C25 1.521(6) .
C23 C26 1.526(5) .
C23 C24 1.538(5) .
C27 C28 1.464(6) .
C28 C29 1.527(6) .
C29 C30 1.501(6) .
C31 C36 1.388(5) .
C31 C32 1.516(5) .
C32 C33 1.530(5) .
C32 C34 1.534(6) .
C32 C35 1.540(5) .
C36 C37 1.412(5) .
C37 C38 1.392(5) .
C38 C39 1.524(5) .
C39 C40 1.534(6) .
C39 C42 1.534(6) .
C39 C41 1.538(6) .
C131 C141 1.388(12) .
C131 C132 1.423(11) .
C132 C142 1.387(12) .
C44 C47 1.354(15) .
C44 C46 1.398(19) .
C44 C45 1.409(14) .
C44 C43 1.411(15) .
C43 C43 1.407(18) 5
C46 C46 1.39(2) 5
